data_1546846
loop_
_publ_author_name
'Liu, Feng'
'Gao, Wei'
'Zhang, Xiu-Mei'
'Liu, Jie-Ping'
'Gao, En-Qing'

_publ_section_title
;
 Four coordination polymers based on dinuclear and trinuclear units with a
 new multifunctional pyridyl-dicarboxylate ligand: luminescence and
 magnetic properties
;
_journal_issue 38
_journal_name_full CrystEngComm
_journal_page_first 5755
_journal_page_last 5763
_journal_paper_doi 10.1039/C7CE01042G
_journal_volume 19
_journal_year 2017
_chemical_formula_sum 'C28 H22 Co3 N4 O16'
_chemical_formula_weight 847.28
_space_group_crystal_system monoclinic
_space_group_IT_number 15
_space_group_name_Hall '-C 2yc'
_space_group_name_H-M_alt 'C 1 2/c 1'
_symmetry_space_group_name_Hall '-C 2yc'
_symmetry_space_group_name_H-M 'C 1 2/c 1'
_atom_sites_solution_hydrogens mixed
_audit_creation_method SHELXL-2014/7
_audit_update_record
;
2017-05-28 deposited with the CCDC.
2017-07-24 downloaded from the CCDC.
;
_cell_angle_alpha 90
_cell_angle_beta 117.996(2)
_cell_angle_gamma 90
_cell_formula_units_Z 4
_cell_length_a 18.1510(9)
_cell_length_b 11.5168(5)
_cell_length_c 15.9081(8)
_cell_measurement_reflns_used 4737
_cell_measurement_temperature 293(2)
_cell_measurement_theta_max 27.38
_cell_measurement_theta_min 2.90
_cell_volume 2936.3(2)
_computing_cell_refinement 'Bruker SMART'
_computing_data_collection 'Bruker SMART'
_computing_data_reduction 'Bruker SAINT'
_computing_molecular_graphics 'Bruker SHELXTL'
_computing_publication_material 'Bruker SHELXTL'
_computing_structure_refinement 'SHELXL-2014/7 (Sheldrick, 2014)'
_computing_structure_solution 'Bruker SHELXTL'
_diffrn_ambient_temperature 293(2)
_diffrn_measured_fraction_theta_full 0.998
_diffrn_measured_fraction_theta_max 0.998
_diffrn_measurement_device_type 'CCD area detector'
_diffrn_measurement_method 'phi and omega scans'
_diffrn_radiation_type MoK\a
_diffrn_radiation_wavelength 0.71073
_diffrn_reflns_av_R_equivalents 0.0923
_diffrn_reflns_av_unetI/netI 0.0431
_diffrn_reflns_Laue_measured_fraction_full 0.998
_diffrn_reflns_Laue_measured_fraction_max 0.998
_diffrn_reflns_limit_h_max 20
_diffrn_reflns_limit_h_min -21
_diffrn_reflns_limit_k_max 13
_diffrn_reflns_limit_k_min -13
_diffrn_reflns_limit_l_max 18
_diffrn_reflns_limit_l_min -18
_diffrn_reflns_number 23188
_diffrn_reflns_point_group_measured_fraction_full 0.998
_diffrn_reflns_point_group_measured_fraction_max 0.998
_diffrn_reflns_theta_full 24.992
_diffrn_reflns_theta_max 24.992
_diffrn_reflns_theta_min 2.900
_diffrn_source 'fine-focus sealed tube'
_exptl_absorpt_coefficient_mu 1.766
_exptl_absorpt_correction_type none
_exptl_crystal_colour red
_exptl_crystal_density_diffrn 1.917
_exptl_crystal_density_method 'not measured'
_exptl_crystal_description block
_exptl_crystal_F_000 1708
_exptl_crystal_size_max 0.100
_exptl_crystal_size_mid 0.080
_exptl_crystal_size_min 0.080
_refine_diff_density_max 0.760
_refine_diff_density_min -0.478
_refine_diff_density_rms 0.095
_refine_ls_extinction_method none
_refine_ls_goodness_of_fit_ref 1.008
_refine_ls_hydrogen_treatment mixed
_refine_ls_matrix_type full
_refine_ls_number_parameters 238
_refine_ls_number_reflns 2587
_refine_ls_number_restraints 1
_refine_ls_restrained_S_all 1.008
_refine_ls_R_factor_all 0.0660
_refine_ls_R_factor_gt 0.0413
_refine_ls_shift/su_max 0.000
_refine_ls_shift/su_mean 0.000
_refine_ls_structure_factor_coef Fsqd
_refine_ls_weighting_details 'w=1/[\s^2^(Fo^2^)+(0.0421P)^2^+13.3777P] where P=(Fo^2^+2Fc^2^)/3'
_refine_ls_weighting_scheme calc
_refine_ls_wR_factor_gt 0.0885
_refine_ls_wR_factor_ref 0.0973
_reflns_Friedel_coverage 0.000
_reflns_number_gt 1958
_reflns_number_total 2587
_reflns_threshold_expression 'I > 2\s(I)'
_cod_data_source_file c7ce01042g2.cif
_cod_data_source_block 3
_cod_database_code 1546846
_shelx_shelxl_version_number 2014/7
_shelx_space_group_comment
;
The symmetry employed for this shelxl refinement is uniquely defined
by the following loop, which should always be used as a source of
symmetry information in preference to the above space-group names.
They are only intended as comments.
;
_shelx_estimated_absorpt_t_min 0.843
_shelx_estimated_absorpt_t_max 0.872

loop_
_space_group_symop_operation_xyz
'x, y, z'
'-x, y, -z+1/2'
'x+1/2, y+1/2, z'
'-x+1/2, y+1/2, -z+1/2'
'-x, -y, -z'
'x, -y, z-1/2'
'-x+1/2, -y+1/2, -z'
'x+1/2, -y+1/2, z-1/2'

loop_
_atom_site_label
_atom_site_type_symbol
_atom_site_fract_x
_atom_site_fract_y
_atom_site_fract_z
_atom_site_U_iso_or_equiv
_atom_site_adp_type
_atom_site_occupancy
_atom_site_site_symmetry_order
_atom_site_calc_flag
_atom_site_refinement_flags_posn
_atom_site_refinement_flags_adp
_atom_site_refinement_flags_occupancy
Co1 Co 0.16308(3) 0.97577(5) 0.03675(4) 0.01836(17) Uani 1 1 d . . .
Co2 Co 0.2500 0.7500 0.0000 0.0185(2) Uani 1 2 d S . P
O1 O 0.03777(17) 0.8978(2) -0.0630(2) 0.0251(7) Uani 1 1 d . . .
O2 O 0.14579(15) 0.7892(2) 0.01965(19) 0.0182(6) Uani 1 1 d . . .
O3 O 0.22693(18) 0.9370(3) -0.0467(2) 0.0270(7) Uani 1 1 d . U .
O4 O 0.1246(3) 0.9842(5) -0.1792(3) 0.0812(16) Uani 1 1 d . . .
O5 O 0.2430(3) 0.9456(4) -0.1713(3) 0.0641(12) Uani 1 1 d . . .
O6 O -0.22090(17) 0.5321(2) -0.3486(2) 0.0249(7) Uani 1 1 d . . .
O7 O -0.17823(16) 0.7094(2) -0.36514(19) 0.0211(7) Uani 1 1 d . . .
O8 O 0.1162(2) 0.9945(3) 0.1316(3) 0.0345(9) Uani 1 1 d . . .
H8A H 0.084(4) 1.028(5) 0.119(5) 0.052 Uiso 1 1 d . U .
H8B H 0.147(4) 1.003(5) 0.184(4) 0.052 Uiso 1 1 d . U .
N1 N 0.1277(2) 0.1477(3) -0.0098(3) 0.0243(8) Uani 1 1 d . . .
N2 N 0.1987(3) 0.9552(3) -0.1302(4) 0.0373(10) Uani 1 1 d . U .
C1 C 0.0702(2) 0.7991(3) -0.0443(3) 0.0141(8) Uani 1 1 d . . .
C2 C 0.0231(2) 0.6936(3) -0.0953(3) 0.0134(8) Uani 1 1 d . . .
C3 C -0.0501(2) 0.7044(3) -0.1795(3) 0.0144(8) Uani 1 1 d . . .
H3A H -0.0704 0.7774 -0.2046 0.017 Uiso 1 1 calc R U .
C4 C -0.0932(2) 0.6049(3) -0.2267(3) 0.0120(8) Uani 1 1 d . . .
C5 C -0.0621(2) 0.4964(3) -0.1894(3) 0.0146(9) Uani 1 1 d . . .
H5A H -0.0927 0.4305 -0.2197 0.017 Uiso 1 1 calc R U .
C6 C 0.0139(2) 0.4839(3) -0.1076(3) 0.0156(8) Uani 1 1 d . . .
C7 C 0.0555(2) 0.5846(3) -0.0603(3) 0.0142(8) Uani 1 1 d . . .
H7A H 0.1057 0.5785 -0.0044 0.017 Uiso 1 1 calc R U .
C8 C -0.1709(2) 0.6155(3) -0.3207(3) 0.0147(8) Uani 1 1 d . . .
C9 C 0.0518(2) 0.3677(3) -0.0731(3) 0.0169(9) Uani 1 1 d . . .
C10 C 0.1244(3) 0.3529(4) 0.0109(3) 0.0238(10) Uani 1 1 d . . .
H10A H 0.1496 0.4176 0.0486 0.029 Uiso 1 1 calc R U .
C11 C 0.1611(3) 0.2452(4) 0.0412(3) 0.0251(10) Uani 1 1 d . . .
C12 C 0.0568(3) 0.1617(4) -0.0915(3) 0.0329(12) Uani 1 1 d . . .
H12A H 0.0325 0.0960 -0.1281 0.039 Uiso 1 1 calc R U .
C13 C 0.0177(3) 0.2669(4) -0.1248(3) 0.0304(11) Uani 1 1 d . . .
H13A H -0.0316 0.2703 -0.1819 0.037 Uiso 1 1 calc R U .
C14 C 0.2408(3) 0.2333(4) 0.1343(4) 0.0469(16) Uani 1 1 d . . .
H14A H 0.2578 0.3083 0.1633 0.070 Uiso 1 1 calc R U .
H14B H 0.2312 0.1829 0.1763 0.070 Uiso 1 1 calc R U .
H14C H 0.2838 0.2011 0.1224 0.070 Uiso 1 1 calc R U .

loop_
_atom_site_aniso_label
_atom_site_aniso_U_11
_atom_site_aniso_U_22
_atom_site_aniso_U_33
_atom_site_aniso_U_23
_atom_site_aniso_U_13
_atom_site_aniso_U_12
Co1 0.0137(3) 0.0118(3) 0.0199(3) -0.0024(2) -0.0001(2) 0.0033(2)
Co2 0.0128(4) 0.0174(4) 0.0167(4) -0.0067(3) -0.0002(3) 0.0018(3)
O1 0.0214(16) 0.0117(15) 0.0294(17) -0.0036(13) 0.0013(13) 0.0013(12)
O2 0.0090(14) 0.0184(15) 0.0182(15) -0.0074(12) -0.0009(12) -0.0009(11)
O3 0.0256(17) 0.0254(17) 0.0278(18) -0.0090(14) 0.0108(15) -0.0014(13)
O4 0.070(3) 0.110(4) 0.043(3) 0.007(3) 0.010(2) 0.045(3)
O5 0.070(3) 0.083(3) 0.046(2) -0.003(2) 0.033(2) -0.018(2)
O6 0.0173(15) 0.0193(16) 0.0219(16) 0.0060(13) -0.0042(12) -0.0060(13)
O7 0.0174(15) 0.0164(15) 0.0170(15) 0.0058(12) -0.0022(12) -0.0037(12)
O8 0.026(2) 0.045(2) 0.0259(18) -0.0020(17) 0.0063(16) 0.0117(16)
N1 0.023(2) 0.0143(19) 0.028(2) 0.0037(15) 0.0056(17) 0.0039(15)
N2 0.038(3) 0.019(2) 0.060(3) 0.003(2) 0.027(3) 0.0013(18)
C1 0.0109(19) 0.014(2) 0.016(2) -0.0002(17) 0.0052(16) -0.0006(16)
C2 0.0096(19) 0.014(2) 0.015(2) -0.0033(16) 0.0043(16) -0.0034(16)
C3 0.0122(19) 0.0106(19) 0.016(2) 0.0034(16) 0.0026(16) 0.0005(16)
C4 0.0094(19) 0.0096(19) 0.0111(19) 0.0032(15) -0.0002(16) -0.0009(15)
C5 0.015(2) 0.007(2) 0.017(2) -0.0017(15) 0.0038(17) -0.0036(15)
C6 0.017(2) 0.012(2) 0.016(2) 0.0056(16) 0.0058(17) 0.0030(16)
C7 0.0100(19) 0.015(2) 0.0124(19) 0.0009(16) 0.0009(16) 0.0019(15)
C8 0.0083(19) 0.013(2) 0.016(2) -0.0019(17) -0.0001(16) 0.0000(16)
C9 0.018(2) 0.014(2) 0.017(2) 0.0042(16) 0.0066(17) 0.0011(16)
C10 0.022(2) 0.011(2) 0.026(2) -0.0008(18) 0.0010(19) -0.0013(18)
C11 0.022(2) 0.017(2) 0.027(2) 0.004(2) 0.0033(19) 0.001(2)
C12 0.035(3) 0.014(2) 0.031(3) -0.003(2) 0.000(2) 0.000(2)
C13 0.027(2) 0.015(2) 0.025(2) 0.0000(19) -0.0074(19) 0.0042(19)
C14 0.033(3) 0.021(3) 0.048(3) 0.005(2) -0.014(2) 0.005(2)

loop_
_atom_type_symbol
_atom_type_description
_atom_type_scat_dispersion_real
_atom_type_scat_dispersion_imag
_atom_type_scat_source
C C 0.0033 0.0016 'International Tables Vol C Tables 4.2.6.8 and 6.1.1.4'
H H 0.0000 0.0000 'International Tables Vol C Tables 4.2.6.8 and 6.1.1.4'
N N 0.0061 0.0033 'International Tables Vol C Tables 4.2.6.8 and 6.1.1.4'
O O 0.0106 0.0060 'International Tables Vol C Tables 4.2.6.8 and 6.1.1.4'
Co Co 0.3494 0.9721 'International Tables Vol C Tables 4.2.6.8 and 6.1.1.4'

loop_
_geom_angle_atom_site_label_1
_geom_angle_atom_site_label_2
_geom_angle_atom_site_label_3
_geom_angle
_geom_angle_site_symmetry_1
_geom_angle_site_symmetry_3
O6 Co1 O8 87.59(13) 8_566 .
O6 Co1 N1 111.87(13) 8_566 1_565
O8 Co1 N1 89.79(15) . 1_565
O6 Co1 O2 95.49(10) 8_566 .
O8 Co1 O2 96.32(13) . .
N1 Co1 O2 152.21(12) 1_565 .
O6 Co1 O3 85.09(12) 8_566 .
O8 Co1 O3 170.82(13) . .
N1 Co1 O3 98.08(14) 1_565 .
O2 Co1 O3 78.91(11) . .
O6 Co1 O1 152.37(11) 8_566 .
O8 Co1 O1 85.99(13) . .
N1 Co1 O1 94.96(12) 1_565 .
O2 Co1 O1 58.67(10) . .
O3 Co1 O1 97.97(11) . .
O7 Co2 O7 180.0 8_566 2_554
O7 Co2 O2 88.19(11) 8_566 .
O7 Co2 O2 91.81(11) 2_554 .
O7 Co2 O2 91.81(11) 8_566 7_565
O7 Co2 O2 88.19(11) 2_554 7_565
O2 Co2 O2 180.0 . 7_565
O7 Co2 O3 93.30(11) 8_566 .
O7 Co2 O3 86.70(11) 2_554 .
O2 Co2 O3 78.66(11) . .
O2 Co2 O3 101.34(11) 7_565 .
O7 Co2 O3 86.70(11) 8_566 7_565
O7 Co2 O3 93.30(11) 2_554 7_565
O2 Co2 O3 101.34(11) . 7_565
O2 Co2 O3 78.66(11) 7_565 7_565
O3 Co2 O3 180.0 . 7_565
C1 O1 Co1 89.3(2) . .
C1 O2 Co2 127.4(3) . .
C1 O2 Co1 92.8(2) . .
Co2 O2 Co1 98.26(11) . .
N2 O3 Co1 124.5(3) . .
N2 O3 Co2 116.8(3) . .
Co1 O3 Co2 93.70(12) . .
C8 O6 Co1 128.6(3) . 8_465
C8 O7 Co2 130.8(2) . 2_554
Co1 O8 H8A 118(6) . .
Co1 O8 H8B 118(5) . .
H8A O8 H8B 110(7) . .
C12 N1 C11 116.0(4) . .
C12 N1 Co1 116.7(3) . 1_545
C11 N1 Co1 126.4(3) . 1_545
O3 N2 O4 121.1(5) . .
O3 N2 O5 121.1(4) . .
O4 N2 O5 117.7(5) . .
O1 C1 O2 118.8(3) . .
O1 C1 C2 121.8(3) . .
O2 C1 C2 119.3(3) . .
C3 C2 C7 120.3(3) . .
C3 C2 C1 120.1(4) . .
C7 C2 C1 119.5(3) . .
C2 C3 C4 119.4(3) . .
C2 C3 H3A 120.3 . .
C4 C3 H3A 120.3 . .
C5 C4 C3 119.9(3) . .
C5 C4 C8 120.2(3) . .
C3 C4 C8 119.8(3) . .
C4 C5 C6 121.3(3) . .
C4 C5 H5A 119.3 . .
C6 C5 H5A 119.3 . .
C5 C6 C7 117.9(3) . .
C5 C6 C9 121.5(3) . .
C7 C6 C9 120.6(3) . .
C2 C7 C6 121.0(3) . .
C2 C7 H7A 119.5 . .
C6 C7 H7A 119.5 . .
O6 C8 O7 126.2(3) . .
O6 C8 C4 118.4(3) . .
O7 C8 C4 115.4(3) . .
C10 C9 C13 115.3(4) . .
C10 C9 C6 122.4(4) . .
C13 C9 C6 122.2(4) . .
C9 C10 C11 122.3(4) . .
C9 C10 H10A 118.9 . .
C11 C10 H10A 118.9 . .
N1 C11 C10 122.0(4) . .
N1 C11 C14 117.7(4) . .
C10 C11 C14 120.3(4) . .
N1 C12 C13 124.4(4) . .
N1 C12 H12A 117.8 . .
C13 C12 H12A 117.8 . .
C12 C13 C9 120.1(4) . .
C12 C13 H13A 120.0 . .
C9 C13 H13A 120.0 . .
C11 C14 H14A 109.5 . .
C11 C14 H14B 109.5 . .
H14A C14 H14B 109.5 . .
C11 C14 H14C 109.5 . .
H14A C14 H14C 109.5 . .
H14B C14 H14C 109.5 . .

loop_
_geom_bond_atom_site_label_1
_geom_bond_atom_site_label_2
_geom_bond_distance
_geom_bond_site_symmetry_2
Co1 O6 2.040(3) 8_566
Co1 O8 2.063(4) .
Co1 N1 2.106(3) 1_565
Co1 O2 2.170(3) .
Co1 O3 2.180(3) .
Co1 O1 2.260(3) .
Co2 O7 1.974(3) 8_566
Co2 O7 1.974(3) 2_554
Co2 O2 2.106(3) .
Co2 O2 2.106(3) 7_565
Co2 O3 2.252(3) .
Co2 O3 2.252(3) 7_565
O1 C1 1.249(5) .
O2 C1 1.273(4) .
O3 N2 1.196(5) .
O4 N2 1.243(6) .
O5 N2 1.257(6) .
O6 C8 1.251(5) .
O6 Co1 2.040(3) 8_465
O7 C8 1.263(5) .
O7 Co2 1.974(3) 2_554
O8 H8A 0.65(6) .
O8 H8B 0.76(6) .
N1 C12 1.342(5) .
N1 C11 1.350(5) .
N1 Co1 2.106(3) 1_545
C1 C2 1.488(5) .
C2 C3 1.380(5) .
C2 C7 1.388(5) .
C3 C4 1.392(5) .
C3 H3A 0.9300 .
C4 C5 1.385(5) .
C4 C8 1.503(5) .
C5 C6 1.390(5) .
C5 H5A 0.9300 .
C6 C7 1.395(5) .
C6 C9 1.486(5) .
C7 H7A 0.9300 .
C9 C10 1.378(6) .
C9 C13 1.390(6) .
C10 C11 1.383(6) .
C10 H10A 0.9300 .
C11 C14 1.515(6) .
C12 C13 1.378(6) .
C12 H12A 0.9300 .
C13 H13A 0.9300 .
C14 H14A 0.9600 .
C14 H14B 0.9600 .
C14 H14C 0.9600 .
